data_1556804
loop_
_publ_author_name
'Aaker\"oy, Christer B'
'Spartz, Christine L.'
'Dembowski, Sean'
'Dwyre, Savannah'
'Desper, John'

_publ_section_title
;
 A systematic structural study of halogen bonding versus hydrogen bonding
 within competitive supramolecular systems.
;
_journal_issue 'Pt 5'
_journal_name_full IUCrJ
_journal_page_first 498
_journal_page_last 510
_journal_paper_doi 10.1107/S2052252515010854
_journal_volume 2
_journal_year 2015
_chemical_formula_moiety
;
(C7 H5 Br O2) (C6 H4 N2)
;
_chemical_formula_sum 'C13 H9 Br N2 O2'
_chemical_formula_weight 305.13
_chemical_name_systematic
;
CS---AL-6--2 4-Br-PhCOOH, isonicotinonitrile
;
_space_group_IT_number 2
_space_group_name_Hall '-P 1'
_space_group_name_H-M_alt 'P -1'
_symmetry_cell_setting triclinic
_symmetry_space_group_name_H-M 'P -1'
_atom_sites_solution_hydrogens geom
_atom_sites_solution_primary direct
_atom_sites_solution_secondary difmap
_audit_creation_method SHELXL-97
_cell_angle_alpha 80.617(8)
_cell_angle_beta 84.893(7)
_cell_angle_gamma 62.018(5)
_cell_formula_units_Z 2
_cell_length_a 7.3630(12)
_cell_length_b 7.4800(12)
_cell_length_c 12.446(2)
_cell_measurement_reflns_used 6634
_cell_measurement_temperature 120(2)
_cell_measurement_theta_max 31.70
_cell_measurement_theta_min 3.11
_cell_volume 597.17(17)
_computing_cell_refinement 'Bruker SAINT'
_computing_data_collection 'Bruker APEX2'
_computing_data_reduction 'Bruker SAINT'
_computing_molecular_graphics 'Bruker SHELXTL'
_computing_publication_material 'Bruker SHELXTL'
_computing_structure_refinement 'SHELXL-97 (Sheldrick, 2008)'
_computing_structure_solution 'SHELXS-97 (Sheldrick, 2008)'
_diffrn_ambient_temperature 120(2)
_diffrn_measured_fraction_theta_full 0.996
_diffrn_measured_fraction_theta_max 0.889
_diffrn_measurement_device_type 'Bruker APEX-II CCD'
_diffrn_measurement_method '\f and \w scans'
_diffrn_radiation_monochromator graphite
_diffrn_radiation_source 'fine-focus sealed tube'
_diffrn_radiation_type MoK\a
_diffrn_radiation_wavelength 0.71073
_diffrn_reflns_av_R_equivalents 0.0410
_diffrn_reflns_av_sigmaI/netI 0.0485
_diffrn_reflns_limit_h_max 10
_diffrn_reflns_limit_h_min -10
_diffrn_reflns_limit_k_max 10
_diffrn_reflns_limit_k_min -10
_diffrn_reflns_limit_l_max 18
_diffrn_reflns_limit_l_min -18
_diffrn_reflns_number 12685
_diffrn_reflns_theta_full 30.00
_diffrn_reflns_theta_max 32.58
_diffrn_reflns_theta_min 1.66
_exptl_absorpt_coefficient_mu 3.436
_exptl_absorpt_correction_T_max 0.8204
_exptl_absorpt_correction_T_min 0.3132
_exptl_absorpt_correction_type multi-scan
_exptl_absorpt_process_details SADABS
_exptl_crystal_colour colourless
_exptl_crystal_density_diffrn 1.697
_exptl_crystal_density_method 'not measured'
_exptl_crystal_description plate
_exptl_crystal_F_000 304
_exptl_crystal_size_max 0.44
_exptl_crystal_size_mid 0.24
_exptl_crystal_size_min 0.06
_refine_diff_density_max 1.551
_refine_diff_density_min -1.673
_refine_diff_density_rms 0.177
_refine_ls_extinction_method none
_refine_ls_goodness_of_fit_ref 1.050
_refine_ls_hydrogen_treatment mixed
_refine_ls_matrix_type full
_refine_ls_number_parameters 166
_refine_ls_number_reflns 3871
_refine_ls_number_restraints 0
_refine_ls_restrained_S_all 1.050
_refine_ls_R_factor_all 0.0635
_refine_ls_R_factor_gt 0.0499
_refine_ls_shift/su_max 0.001
_refine_ls_shift/su_mean 0.000
_refine_ls_structure_factor_coef Fsqd
_refine_ls_weighting_details 'calc w=1/[\s^2^(Fo^2^)+(0.0900P)^2^+0.0000P] where P=(Fo^2^+2Fc^2^)/3'
_refine_ls_weighting_scheme calc
_refine_ls_wR_factor_gt 0.1258
_refine_ls_wR_factor_ref 0.1351
_reflns_number_gt 3201
_reflns_number_total 3871
_reflns_threshold_expression >2sigma(I)
_cod_data_source_file lc5065.cif
_cod_data_source_block BrCO2
_cod_depositor_comments
;
The following automatic conversions were performed:

data item '_symmetry_cell_setting' value 'Triclinic' was changed to
'triclinic' in accordance with the
/home/saulius/struct/COD-crude-data/automatic-downloads/DataCite-retrospective/IUCr/depositions/lib/dictionaries/cif_core.dic
dictionary named 'cif_core.dic' version 2.4.2 last updated on
2011-04-26.

Automatic conversion script
Id: cif_fix_values 7556 2019-12-06 15:28:31Z antanas 
;
_cod_original_cell_volume 597.19(17)
_cod_original_sg_symbol_H-M P-1
_cod_database_code 1556804
_publcif_datablock.id {cad33540-17e8-4796-b9ad-c520b92206a8}

loop_
_symmetry_equiv_pos_as_xyz
'x, y, z'
'-x, -y, -z'

loop_
_atom_site_label
_atom_site_type_symbol
_atom_site_fract_x
_atom_site_fract_y
_atom_site_fract_z
_atom_site_U_iso_or_equiv
_atom_site_adp_type
_atom_site_occupancy
_atom_site_symmetry_multiplicity
_atom_site_calc_flag
_atom_site_refinement_flags
Br1 Br 0.29244(3) -0.04467(4) 0.90536(2) 0.02437(11) Uani 1 1 d .
C11 C 0.2806(4) 0.4890(4) 0.6474(2) 0.0196(5) Uani 1 1 d .
O11 O 0.2129(3) 0.6662(3) 0.46871(19) 0.0284(4) Uani 1 1 d .
H11 H 0.239(6) 0.759(6) 0.415(3) 0.034 Uiso 1 1 d .
C12 C 0.3426(4) 0.4672(4) 0.7536(2) 0.0216(5) Uani 1 1 d .
H12A H 0.3818 0.5617 0.7732 0.026 Uiso 1 1 calc R
O12 O 0.3246(3) 0.7837(3) 0.58816(19) 0.0296(5) Uani 1 1 d .
C13 C 0.3476(4) 0.3087(4) 0.8308(2) 0.0228(5) Uani 1 1 d .
H13A H 0.3890 0.2945 0.9032 0.027 Uiso 1 1 calc R
C14 C 0.2913(4) 0.1713(4) 0.8007(2) 0.0194(5) Uani 1 1 d .
C15 C 0.2274(4) 0.1899(4) 0.6961(2) 0.0229(5) Uani 1 1 d .
H15A H 0.1881 0.0951 0.6772 0.027 Uiso 1 1 calc R
C16 C 0.2219(4) 0.3506(4) 0.6191(2) 0.0230(5) Uani 1 1 d .
H16A H 0.1781 0.3658 0.5472 0.028 Uiso 1 1 calc R
C17 C 0.2755(4) 0.6609(4) 0.5659(2) 0.0220(5) Uani 1 1 d .
N21 N 0.2064(3) 0.9840(3) 0.3335(2) 0.0227(5) Uani 1 1 d .
C22 C 0.1458(4) 1.0281(4) 0.2310(3) 0.0245(5) Uani 1 1 d .
H22A H 0.1050 0.9407 0.2041 0.029 Uiso 1 1 calc R
C23 C 0.1393(4) 1.1953(4) 0.1613(2) 0.0234(5) Uani 1 1 d .
H23A H 0.0926 1.2245 0.0888 0.028 Uiso 1 1 calc R
C24 C 0.2037(4) 1.3192(4) 0.2013(2) 0.0204(5) Uani 1 1 d .
C25 C 0.2672(4) 1.2757(4) 0.3078(3) 0.0227(5) Uani 1 1 d .
H25A H 0.3099 1.3599 0.3365 0.027 Uiso 1 1 calc R
C26 C 0.2668(4) 1.1055(4) 0.3715(2) 0.0232(5) Uani 1 1 d .
H26A H 0.3109 1.0736 0.4447 0.028 Uiso 1 1 calc R
C27 C 0.2092(4) 1.4947(5) 0.1274(3) 0.0282(6) Uani 1 1 d .
N27 N 0.2190(4) 1.6183(5) 0.0736(3) 0.0366(6) Uani 1 1 d .

loop_
_atom_site_aniso_label
_atom_site_aniso_U_11
_atom_site_aniso_U_22
_atom_site_aniso_U_33
_atom_site_aniso_U_23
_atom_site_aniso_U_13
_atom_site_aniso_U_12
Br1 0.02002(14) 0.02207(16) 0.02686(18) 0.00069(11) -0.00164(10) -0.00737(11)
C11 0.0140(9) 0.0193(11) 0.0224(13) -0.0015(10) -0.0012(9) -0.0054(8)
O11 0.0377(11) 0.0270(10) 0.0266(11) 0.0011(9) -0.0075(9) -0.0203(9)
C12 0.0178(10) 0.0209(11) 0.0272(14) -0.0065(11) -0.0020(9) -0.0085(9)
O12 0.0338(10) 0.0252(10) 0.0339(12) 0.0001(9) -0.0072(9) -0.0172(8)
C13 0.0195(10) 0.0235(12) 0.0241(14) -0.0010(11) -0.0058(9) -0.0086(9)
C14 0.0154(9) 0.0184(11) 0.0213(13) -0.0036(10) 0.0024(9) -0.0053(8)
C15 0.0233(11) 0.0227(12) 0.0246(14) -0.0038(11) -0.0020(10) -0.0119(10)
C16 0.0238(11) 0.0228(12) 0.0218(13) -0.0034(10) -0.0013(10) -0.0100(10)
C17 0.0164(10) 0.0218(12) 0.0254(14) -0.0029(11) -0.0005(9) -0.0068(9)
N21 0.0161(8) 0.0199(10) 0.0299(13) -0.0018(9) -0.0016(8) -0.0069(8)
C22 0.0215(11) 0.0207(12) 0.0323(16) -0.0056(11) -0.0003(10) -0.0100(10)
C23 0.0219(11) 0.0237(12) 0.0229(14) -0.0024(11) -0.0038(10) -0.0088(10)
C24 0.0141(9) 0.0176(11) 0.0263(14) -0.0010(10) -0.0005(9) -0.0052(8)
C25 0.0198(10) 0.0208(11) 0.0283(15) -0.0016(11) -0.0040(10) -0.0101(9)
C26 0.0205(10) 0.0252(12) 0.0233(14) -0.0023(11) -0.0023(10) -0.0100(10)
C27 0.0161(10) 0.0246(13) 0.0415(18) -0.0132(13) -0.0024(11) -0.0043(10)
N27 0.0297(12) 0.0376(15) 0.0336(16) -0.0021(13) -0.0019(11) -0.0089(12)

loop_
_atom_type_symbol
_atom_type_description
_atom_type_scat_dispersion_real
_atom_type_scat_dispersion_imag
_atom_type_scat_source
C C 0.0033 0.0016 'International Tables Vol C Tables 4.2.6.8 and 6.1.1.4'
H H 0.0000 0.0000 'International Tables Vol C Tables 4.2.6.8 and 6.1.1.4'
N N 0.0061 0.0033 'International Tables Vol C Tables 4.2.6.8 and 6.1.1.4'
O O 0.0106 0.0060 'International Tables Vol C Tables 4.2.6.8 and 6.1.1.4'
Br Br -0.2901 2.4595 'International Tables Vol C Tables 4.2.6.8 and 6.1.1.4'

loop_
_geom_angle_atom_site_label_1
_geom_angle_atom_site_label_2
_geom_angle_atom_site_label_3
_geom_angle
C16 C11 C12 119.6(3)
C16 C11 C17 120.7(3)
C12 C11 C17 119.7(2)
C17 O11 H11 112(2)
C13 C12 C11 120.6(2)
C13 C12 H12A 119.7
C11 C12 H12A 119.7
C14 C13 C12 118.9(3)
C14 C13 H13A 120.5
C12 C13 H13A 120.5
C15 C14 C13 121.8(3)
C15 C14 Br1 118.34(19)
C13 C14 Br1 119.8(2)
C14 C15 C16 118.8(2)
C14 C15 H15A 120.6
C16 C15 H15A 120.6
C11 C16 C15 120.2(3)
C11 C16 H16A 119.9
C15 C16 H16A 119.9
O12 C17 O11 123.7(3)
O12 C17 C11 122.2(3)
O11 C17 C11 114.0(2)
C22 N21 C26 118.7(3)
N21 C22 C23 123.1(3)
N21 C22 H22A 118.4
C23 C22 H22A 118.4
C22 C23 C24 117.7(3)
C22 C23 H23A 121.2
C24 C23 H23A 121.2
C25 C24 C23 120.0(3)
C25 C24 C27 120.6(2)
C23 C24 C27 119.4(3)
C24 C25 C26 118.0(2)
C24 C25 H25A 121.0
C26 C25 H25A 121.0
N21 C26 C25 122.4(3)
N21 C26 H26A 118.8
C25 C26 H26A 118.8
N27 C27 C24 178.0(3)

loop_
_geom_bond_atom_site_label_1
_geom_bond_atom_site_label_2
_geom_bond_distance
Br1 C14 1.900(3)
C11 C16 1.396(4)
C11 C12 1.396(4)
C11 C17 1.491(4)
O11 C17 1.320(4)
O11 H11 0.96(4)
C12 C13 1.387(4)
C12 H12A 0.9500
O12 C17 1.210(3)
C13 C14 1.386(4)
C13 H13A 0.9500
C14 C15 1.386(4)
C15 C16 1.396(4)
C15 H15A 0.9500
C16 H16A 0.9500
N21 C22 1.327(4)
N21 C26 1.343(4)
C22 C23 1.384(4)
C22 H22A 0.9500
C23 C24 1.391(4)
C23 H23A 0.9500
C24 C25 1.381(4)
C24 C27 1.490(5)
C25 C26 1.387(4)
C25 H25A 0.9500
C26 H26A 0.9500
C27 N27 1.077(5)

loop_
_geom_hbond_atom_site_label_D
_geom_hbond_atom_site_label_H
_geom_hbond_atom_site_label_A
_geom_hbond_distance_DH
_geom_hbond_distance_HA
_geom_hbond_distance_DA
_geom_hbond_angle_DHA
O11 H11 N21 0.96(4) 1.74(4) 2.663(3) 160(3)

loop_
_geom_torsion_atom_site_label_1
_geom_torsion_atom_site_label_2
_geom_torsion_atom_site_label_3
_geom_torsion_atom_site_label_4
_geom_torsion
C16 C11 C12 C13 0.4(4)
C17 C11 C12 C13 179.8(2)
C11 C12 C13 C14 0.4(4)
C12 C13 C14 C15 -1.0(4)
C12 C13 C14 Br1 -179.00(18)
C13 C14 C15 C16 0.6(4)
Br1 C14 C15 C16 178.71(19)
C12 C11 C16 C15 -0.7(4)
C17 C11 C16 C15 179.9(2)
C14 C15 C16 C11 0.2(4)
C16 C11 C17 O12 179.7(2)
C12 C11 C17 O12 0.3(4)
C16 C11 C17 O11 -0.2(4)
C12 C11 C17 O11 -179.5(2)
C26 N21 C22 C23 -0.8(4)
N21 C22 C23 C24 1.3(4)
C22 C23 C24 C25 -1.2(4)
C22 C23 C24 C27 176.9(2)
C23 C24 C25 C26 0.8(4)
C27 C24 C25 C26 -177.4(2)
C22 N21 C26 C25 0.3(4)
C24 C25 C26 N21 -0.3(4)
